data_7708317
loop_
_publ_author_name
'Lee, Haeri'
'Han, Jihun'
'Kim, Dongwon'
'Jung, Ok-Sang'

_publ_section_title
;
 Interconversion between Pd3L2 trigonal prism and Pd6L8 cube via anion
 exchange: binding affinity of monoatomic vs. polyatomic anions
;
_journal_name_full 'Dalton Transactions'
_journal_paper_doi 10.1039/D1DT00859E
_journal_year 2021
_chemical_formula_moiety 'C84 H60 Br6 N12 O12 Pd3, 2(C4 H8 O2), 5(C3 H7 N O)'
_chemical_formula_sum 'C107 H111 Br6 N17 O21 Pd3'
_chemical_formula_weight 2769.78
_space_group_crystal_system monoclinic
_space_group_IT_number 4
_space_group_name_Hall 'P 2yb'
_space_group_name_H-M_alt 'P 1 21 1'
_atom_sites_solution_hydrogens geom
_atom_sites_solution_primary dual
_audit_creation_method SHELXL-2018/3
_audit_update_record
;
2021-08-14 deposited with the CCDC.	2021-09-16 downloaded from the CCDC.
;
_cell_angle_alpha 90
_cell_angle_beta 108.44(3)
_cell_angle_gamma 90
_cell_formula_units_Z 2
_cell_length_a 14.785(3)
_cell_length_b 26.130(5)
_cell_length_c 15.368(3)
_cell_measurement_reflns_used 40983
_cell_measurement_temperature 173(2)
_cell_measurement_theta_max 24.712
_cell_measurement_theta_min 3.008
_cell_volume 5632(2)
_computing_cell_refinement 'Rigaku Rapid Auto'
_computing_data_collection 'Rigaku Rapid Auto'
_computing_data_reduction 'Rigaku Rapid Auto'
_computing_molecular_graphics 'Bruker SHELXTL'
_computing_publication_material 'Bruker SHELXTL'
_computing_structure_refinement 'SHELXL-2014/7 (Sheldrick, 2014)'
_computing_structure_solution 'SHELXS-97 (Sheldrick, 2008)'
_diffrn_ambient_temperature 173(2)
_diffrn_measured_fraction_theta_full 0.996
_diffrn_measured_fraction_theta_max 0.996
_diffrn_measurement_device_type 'imaging plate'
_diffrn_measurement_method '\w scans'
_diffrn_radiation_type MoK\a
_diffrn_radiation_wavelength 0.71073
_diffrn_reflns_av_R_equivalents 0.0779
_diffrn_reflns_av_unetI/netI 0.1191
_diffrn_reflns_Laue_measured_fraction_full 0.996
_diffrn_reflns_Laue_measured_fraction_max 0.996
_diffrn_reflns_limit_h_max 17
_diffrn_reflns_limit_h_min -17
_diffrn_reflns_limit_k_max 30
_diffrn_reflns_limit_k_min -30
_diffrn_reflns_limit_l_max 18
_diffrn_reflns_limit_l_min -17
_diffrn_reflns_number 40983
_diffrn_reflns_point_group_measured_fraction_full 0.995
_diffrn_reflns_point_group_measured_fraction_max 0.995
_diffrn_reflns_theta_full 24.712
_diffrn_reflns_theta_max 24.712
_diffrn_reflns_theta_min 3.008
_exptl_absorpt_coefficient_mu 2.677
_exptl_absorpt_correction_T_max 1.0000
_exptl_absorpt_correction_T_min 0.5020
_exptl_absorpt_correction_type multi-scan
_exptl_absorpt_process_details 'Rigaku Rapid Auto'
_exptl_crystal_colour yellow
_exptl_crystal_density_diffrn 1.633
_exptl_crystal_description block
_exptl_crystal_F_000 2776
_exptl_crystal_size_max 0.220
_exptl_crystal_size_mid 0.200
_exptl_crystal_size_min 0.160
_refine_diff_density_max 1.243
_refine_diff_density_min -0.532
_refine_diff_density_rms 0.126
_refine_ls_abs_structure_details
;
 Refined as an inversion twin.
;
_refine_ls_abs_structure_Flack 0.478(17)
_refine_ls_extinction_method none
_refine_ls_goodness_of_fit_ref 1.016
_refine_ls_hydrogen_treatment constr
_refine_ls_matrix_type full
_refine_ls_number_parameters 1111
_refine_ls_number_reflns 19136
_refine_ls_number_restraints 1911
_refine_ls_restrained_S_all 0.982
_refine_ls_R_factor_all 0.1244
_refine_ls_R_factor_gt 0.0703
_refine_ls_shift/su_max 0.000
_refine_ls_shift/su_mean 0.000
_refine_ls_structure_factor_coef Fsqd
_refine_ls_weighting_details 'w=1/[\s^2^(Fo^2^)+(0.1032P)^2^] where P=(Fo^2^+2Fc^2^)/3'
_refine_ls_weighting_scheme calc
_refine_ls_wR_factor_gt 0.1705
_refine_ls_wR_factor_ref 0.1935
_reflns_Friedel_coverage 0.951
_reflns_Friedel_fraction_full 0.995
_reflns_Friedel_fraction_max 0.995
_reflns_number_gt 11705
_reflns_number_total 19136
_reflns_threshold_expression 'I > 2\s(I)'
_cod_data_source_file d1dt00859e2.cif
_cod_data_source_block 2065306
_cod_depositor_comments
;
The following automatic conversions were performed:

data item '_exptl_absorpt_correction_type' value 'MULTI-SCAN' was
changed to 'multi-scan' in accordance with the
/home/data/users/saulius/crontab/automatic-downloads/rss-feeds/RSC/lib/dictionaries/cif_core.dic
dictionary named 'cif_core.dic' version 2.4.2 last updated on
2011-04-26.

Automatic conversion script
Id: cif_fix_values 7556 2019-12-06 15:28:31Z antanas 
;
_cod_original_sg_symbol_H-M 'P 21'
_cod_database_code 7708317
_shelx_shelxl_version_number 2018/3
_shelx_space_group_comment
;
The symmetry employed for this shelxl refinement is uniquely defined
by the following loop, which should always be used as a source of
symmetry information in preference to the above space-group names.
They are only intended as comments.
;
_shelx_estimated_absorpt_t_min 0.590
_shelx_estimated_absorpt_t_max 0.674

loop_
_space_group_symop_operation_xyz
'x, y, z'
'-x, y+1/2, -z'

loop_
_atom_site_label
_atom_site_type_symbol
_atom_site_fract_x
_atom_site_fract_y
_atom_site_fract_z
_atom_site_U_iso_or_equiv
_atom_site_adp_type
_atom_site_occupancy
_atom_site_site_symmetry_order
_atom_site_calc_flag
_atom_site_refinement_flags_posn
_atom_site_refinement_flags_adp
_atom_site_refinement_flags_occupancy
_atom_site_disorder_assembly
_atom_site_disorder_group
Pd1_1 Pd 0.70066(11) 0.50711(14) 0.78066(11) 0.0462(4) Uani 1 1 d . U . . .
Pd2_1 Pd 0.09453(10) 0.47403(14) 0.38723(11) 0.0454(4) Uani 1 1 d . U . . .
Pd3_1 Pd 0.12265(10) 0.48521(15) 0.94510(10) 0.0458(4) Uani 1 1 d . U . . .
Br4_2 Br 0.86121(15) 0.50358(16) 0.88559(16) 0.0636(6) Uani 1 1 d . U . . .
Br5_2 Br 0.54191(17) 0.50912(16) 0.66859(19) 0.0797(7) Uani 1 1 d . U . . .
Br6_2 Br 0.26016(14) 0.48212(16) 0.39741(19) 0.0741(7) Uani 1 1 d . U . . .
Br7_2 Br -0.07099(15) 0.46467(15) 0.38353(15) 0.0555(6) Uani 1 1 d . U . . .
Br8_2 Br 0.16160(18) 0.48464(16) 0.80274(15) 0.0711(6) Uani 1 1 d . U . . .
Br9_2 Br 0.10498(14) 0.48390(15) 1.09747(13) 0.0523(5) Uani 1 1 d . U . . .
N1_3 N 0.6985(10) 0.5830(4) 0.7911(10) 0.061(4) Uani 1 1 d G U . . .
C1_3 C 0.7745(9) 0.6112(5) 0.7818(11) 0.078(5) Uani 1 1 d G U . . .
H1_3 H 0.825632 0.594392 0.768580 0.094 Uiso 1 1 calc R U . . .
C2_3 C 0.7759(9) 0.6641(5) 0.7917(12) 0.077(5) Uani 1 1 d G U . . .
H2A_3 H 0.827838 0.683438 0.785291 0.093 Uiso 1 1 calc R U . . .
C3_3 C 0.7011(11) 0.6888(4) 0.8110(11) 0.059(4) Uani 1 1 d G U . . .
C4_3 C 0.6250(9) 0.6606(5) 0.8204(12) 0.076(5) Uani 1 1 d G U . . .
H4A_3 H 0.573951 0.677429 0.833562 0.091 Uiso 1 1 calc R U . . .
C5_3 C 0.6237(9) 0.6077(5) 0.8104(11) 0.078(5) Uani 1 1 d G U . . .
H5_3 H 0.571743 0.588382 0.816851 0.093 Uiso 1 1 calc R U . . .
O1_3 O 0.7780(10) 0.7687(5) 0.8526(10) 0.058(3) Uani 1 1 d . U . . .
O2_3 O 0.4461(9) 0.7987(5) 0.7709(9) 0.050(3) Uani 1 1 d . U . . .
N2_3 N 0.6185(12) 0.7689(6) 0.7791(13) 0.061(4) Uani 1 1 d . U . . .
H2_3 H 0.570818 0.749152 0.748433 0.073 Uiso 1 1 calc R U . . .
O3_3 O -0.0216(8) 0.7204(5) 0.4737(9) 0.046(3) Uani 1 1 d . U . . .
O4_3 O 0.2076(9) 0.8153(5) 0.4817(9) 0.046(3) Uani 1 1 d . U . . .
N4_3 N 0.0706(11) 0.7428(6) 0.3902(11) 0.046(3) Uani 1 1 d . U . . .
H4_3 H 0.111986 0.732312 0.363663 0.055 Uiso 1 1 calc R U . . .
O5_3 O 0.2650(11) 0.7420(6) 1.0081(10) 0.067(3) Uani 1 1 d . U . . .
O6_3 O 0.1175(10) 0.7992(6) 0.7538(10) 0.064(3) Uani 1 1 d . U . . .
N6_3 N 0.1202(12) 0.7521(6) 0.9122(11) 0.048(4) Uani 1 1 d . U . . .
H6_3 H 0.067973 0.736594 0.878614 0.058 Uiso 1 1 calc R U . . .
C6_3 C 0.7042(15) 0.7467(8) 0.8203(15) 0.054(3) Uani 1 1 d . U . . .
C7_3 C 0.6008(15) 0.8240(8) 0.7828(17) 0.060(4) Uani 1 1 d . U . . .
C8_3 C 0.6714(15) 0.8616(8) 0.7892(16) 0.063(5) Uani 1 1 d . U . . .
H8_3 H 0.733686 0.851946 0.790381 0.075 Uiso 1 1 calc R U . . .
C9_3 C 0.6490(15) 0.9118(8) 0.7935(16) 0.063(5) Uani 1 1 d . U . . .
H9_3 H 0.695949 0.937557 0.799827 0.075 Uiso 1 1 calc R U . . .
C10_3 C 0.5514(14) 0.9255(8) 0.7882(16) 0.058(4) Uani 1 1 d . U . . .
H10_3 H 0.533860 0.960242 0.792115 0.069 Uiso 1 1 calc R U . . .
C11_3 C 0.4885(14) 0.8884(8) 0.7779(15) 0.054(4) Uani 1 1 d . U . . .
H11_3 H 0.424962 0.897531 0.773408 0.065 Uiso 1 1 calc R U . . .
C12_3 C 0.5087(14) 0.8377(7) 0.7733(15) 0.050(4) Uani 1 1 d . U . . .
N3_3 N 0.0865(8) 0.5498(3) 0.4079(8) 0.044(3) Uani 1 1 d G U . . .
C13_3 C 0.1050(8) 0.5837(4) 0.3458(7) 0.042(4) Uani 1 1 d G U . . .
H13_3 H 0.128643 0.571283 0.299104 0.051 Uiso 1 1 calc R U . . .
C14_3 C 0.0889(9) 0.6358(4) 0.3522(7) 0.042(4) Uani 1 1 d G U . . .
H14_3 H 0.101485 0.658939 0.309754 0.050 Uiso 1 1 calc R U . . .
C15_3 C 0.0543(9) 0.6540(3) 0.4205(8) 0.040(3) Uani 1 1 d G U . . .
C16_3 C 0.0358(9) 0.6201(4) 0.4826(7) 0.045(4) Uani 1 1 d G U . . .
H16_3 H 0.012136 0.632545 0.529318 0.054 Uiso 1 1 calc R U . . .
C17_3 C 0.0519(9) 0.5680(4) 0.4763(7) 0.044(4) Uani 1 1 d G U . . .
H17_3 H 0.039293 0.544889 0.518669 0.053 Uiso 1 1 calc R U . . .
C18_3 C 0.0328(13) 0.7100(7) 0.4293(14) 0.045(3) Uani 1 1 d . U . . .
C19_3 C 0.0480(14) 0.7970(7) 0.3879(13) 0.044(3) Uani 1 1 d . U . . .
C20_3 C -0.0427(14) 0.8124(7) 0.3395(14) 0.049(4) Uani 1 1 d . U . . .
H20_3 H -0.090160 0.787809 0.310928 0.059 Uiso 1 1 calc R U . . .
C21_3 C -0.0656(14) 0.8662(7) 0.3322(14) 0.048(4) Uani 1 1 d . U . . .
H21_3 H -0.126954 0.878019 0.296635 0.058 Uiso 1 1 calc R U . . .
C22_3 C 0.0050(14) 0.9000(8) 0.3787(14) 0.051(4) Uani 1 1 d . U . . .
H22_3 H -0.011309 0.935175 0.379515 0.061 Uiso 1 1 calc R U . . .
C23_3 C 0.0949(15) 0.8861(7) 0.4228(13) 0.050(4) Uani 1 1 d . U . . .
H23_3 H 0.142734 0.911115 0.447758 0.060 Uiso 1 1 calc R U . . .
C24_3 C 0.1184(13) 0.8308(7) 0.4320(13) 0.040(3) Uani 1 1 d . U . . .
N5_3 N 0.1476(8) 0.5610(3) 0.9558(8) 0.047(3) Uani 1 1 d G U . . .
C25_3 C 0.2389(7) 0.5813(4) 0.9755(9) 0.058(4) Uani 1 1 d G U . . .
H25_3 H 0.292319 0.559066 0.987710 0.070 Uiso 1 1 calc R U . . .
C26_3 C 0.2519(7) 0.6340(4) 0.9775(10) 0.058(4) Uani 1 1 d G U . . .
H26_3 H 0.314289 0.647817 0.991035 0.069 Uiso 1 1 calc R U . . .
C27_3 C 0.1737(9) 0.6665(3) 0.9597(10) 0.049(4) Uani 1 1 d G U . . .
C28_3 C 0.0825(7) 0.6463(4) 0.9399(9) 0.050(4) Uani 1 1 d G U . . .
H28_3 H 0.029052 0.668471 0.927778 0.060 Uiso 1 1 calc R U . . .
C29_3 C 0.0694(6) 0.5935(4) 0.9380(9) 0.053(4) Uani 1 1 d G U . . .
H29_3 H 0.007079 0.579720 0.924453 0.064 Uiso 1 1 calc R U . . .
C31_3 C 0.1220(10) 0.8055(4) 0.9082(9) 0.052(4) Uani 1 1 d G U . . .
C32_3 C 0.1158(10) 0.8358(5) 0.9805(7) 0.061(4) Uani 1 1 d G U . . .
H32_3 H 0.111244 0.820322 1.034843 0.073 Uiso 1 1 calc R U . . .
C33_3 C 0.1162(11) 0.8889(5) 0.9731(10) 0.078(5) Uani 1 1 d G U . . .
H33_3 H 0.111916 0.909571 1.022512 0.093 Uiso 1 1 calc R U . . .
C34_3 C 0.1228(12) 0.9116(4) 0.8936(12) 0.089(6) Uani 1 1 d G U . . .
H34_3 H 0.123024 0.947804 0.888578 0.107 Uiso 1 1 calc R U . . .
C35_3 C 0.1290(11) 0.8813(5) 0.8213(9) 0.071(5) Uani 1 1 d G U . . .
H35_3 H 0.133460 0.896791 0.766975 0.086 Uiso 1 1 calc R U . . .
C36_3 C 0.1286(10) 0.8283(5) 0.8287(8) 0.052(4) Uani 1 1 d G U . . .
C30_3 C 0.1899(17) 0.7232(8) 0.9619(15) 0.057(4) Uani 1 1 d . U . . .
C37_3 C 0.3532(6) 0.8056(5) 0.7215(8) 0.043(4) Uani 1 1 d G U . . .
C38_3 C 0.3265(7) 0.8106(5) 0.6267(8) 0.044(4) Uani 1 1 d G U . . .
H38_3 H 0.373799 0.812544 0.597027 0.052 Uiso 1 1 calc R U . . .
C39_3 C 0.2305(8) 0.8128(5) 0.5754(6) 0.040(3) Uani 1 1 d G U . . .
C40_3 C 0.1612(6) 0.8100(5) 0.6188(7) 0.041(4) Uani 1 1 d G U . . .
H40_3 H 0.095620 0.811557 0.583757 0.049 Uiso 1 1 calc R U . . .
C41_3 C 0.1880(7) 0.8050(6) 0.7137(8) 0.054(4) Uani 1 1 d G U . . .
C42_3 C 0.2840(8) 0.8028(6) 0.7650(6) 0.058(4) Uani 1 1 d G U . . .
H42_3 H 0.302299 0.799306 0.829801 0.070 Uiso 1 1 calc R U . . .
O1_4 O 0.7758(11) 0.2522(6) 0.6969(10) 0.064(3) Uani 1 1 d . U . . .
N2_4 N 0.6707(11) 0.2395(6) 0.7784(11) 0.050(3) Uani 1 1 d . U . . .
H2A_4 H 0.633020 0.255129 0.804191 0.060 Uiso 1 1 calc R U . . .
O3_4 O 0.0437(10) 0.2217(5) 0.2374(10) 0.060(3) Uani 1 1 d . U . . .
O4_4 O 0.2987(9) 0.1504(5) 0.4864(9) 0.047(3) Uani 1 1 d . U . . .
N4_4 N 0.1464(11) 0.2057(6) 0.3761(11) 0.043(3) Uani 1 1 d . U . . .
H4_4 H 0.187919 0.220038 0.424119 0.052 Uiso 1 1 calc R U . . .
N1_4 N 0.7031(8) 0.4318(3) 0.7653(8) 0.047(3) Uani 1 1 d G U . . .
C1_4 C 0.7076(9) 0.4096(4) 0.6846(7) 0.047(4) Uani 1 1 d G U . . .
H1_4 H 0.707969 0.430641 0.634246 0.056 Uiso 1 1 calc R U . . .
C2_4 C 0.7115(9) 0.3567(4) 0.6775(7) 0.052(4) Uani 1 1 d G U . . .
H2_4 H 0.714633 0.341537 0.622304 0.062 Uiso 1 1 calc R U . . .
C3_4 C 0.7110(9) 0.3260(3) 0.7511(9) 0.048(4) Uani 1 1 d G U . . .
C4_4 C 0.7065(9) 0.3481(4) 0.8318(7) 0.056(4) Uani 1 1 d G U . . .
H4A_4 H 0.706085 0.327117 0.882172 0.067 Uiso 1 1 calc R U . . .
C5_4 C 0.7025(9) 0.4011(4) 0.8389(6) 0.057(4) Uani 1 1 d G U . . .
H5_4 H 0.699422 0.416221 0.894116 0.068 Uiso 1 1 calc R U . . .
N6_4 N 0.1152(12) 0.2229(6) 0.8705(12) 0.052(4) Uani 1 1 d . U . . .
H6_4 H 0.168844 0.239506 0.877446 0.062 Uiso 1 1 calc R U . . .
C6_4 C 0.7202(16) 0.2700(8) 0.7378(15) 0.058(4) Uani 1 1 d . U . . .
C7_4 C 0.6727(8) 0.1855(3) 0.7841(10) 0.047(4) Uani 1 1 d G U . . .
C8_4 C 0.7559(7) 0.1578(4) 0.7953(10) 0.055(4) Uani 1 1 d G U . . .
H8_4 H 0.813385 0.175148 0.798577 0.066 Uiso 1 1 calc R U . . .
C9_4 C 0.7550(7) 0.1048(4) 0.8017(10) 0.054(4) Uani 1 1 d G U . . .
H9_4 H 0.811914 0.085842 0.809341 0.065 Uiso 1 1 calc R U . . .
C10_4 C 0.6710(9) 0.0794(3) 0.7968(10) 0.055(4) Uani 1 1 d G U . . .
H10_4 H 0.670362 0.043131 0.801218 0.066 Uiso 1 1 calc R U . . .
C11_4 C 0.5877(7) 0.1071(4) 0.7856(9) 0.047(4) Uani 1 1 d G U . . .
H11_4 H 0.530281 0.089726 0.782330 0.056 Uiso 1 1 calc R U . . .
C12_4 C 0.5886(7) 0.1601(4) 0.7792(9) 0.041(3) Uani 1 1 d G U . . .
O2_4 O 0.5154(9) 0.1909(5) 0.7852(10) 0.054(3) Uani 1 1 d . U . . .
N3_4 N 0.1018(8) 0.3988(3) 0.3650(8) 0.045(3) Uani 1 1 d G U . . .
C13_4 C 0.1033(8) 0.3811(4) 0.2803(7) 0.047(4) Uani 1 1 d G U . . .
H13_4 H 0.104510 0.404667 0.233625 0.056 Uiso 1 1 calc R U . . .
C14_4 C 0.1031(9) 0.3287(4) 0.2637(7) 0.051(4) Uani 1 1 d G U . . .
H14_4 H 0.104179 0.316616 0.205758 0.062 Uiso 1 1 calc R U . . .
C15_4 C 0.1014(9) 0.2942(3) 0.3319(8) 0.045(4) Uani 1 1 d G U . . .
C16_4 C 0.0999(9) 0.3120(4) 0.4167(7) 0.047(4) Uani 1 1 d G U . . .
H16_4 H 0.098739 0.288340 0.463363 0.057 Uiso 1 1 calc R U . . .
C17_4 C 0.1001(8) 0.3643(4) 0.4333(6) 0.049(4) Uani 1 1 d G U . . .
H17_4 H 0.099070 0.376391 0.491232 0.058 Uiso 1 1 calc R U . . .
C18_4 C 0.0974(15) 0.2378(8) 0.3096(15) 0.053(4) Uani 1 1 d . U . . .
C19_4 C 0.1396(8) 0.1519(3) 0.3783(9) 0.043(3) Uani 1 1 d G U . . .
C20_4 C 0.0602(7) 0.1250(5) 0.3253(8) 0.052(4) Uani 1 1 d G U . . .
H20_4 H 0.007105 0.142895 0.285685 0.062 Uiso 1 1 calc R U . . .
C21_4 C 0.0585(8) 0.0719(4) 0.3301(8) 0.053(4) Uani 1 1 d G U . . .
H21_4 H 0.004199 0.053512 0.293814 0.064 Uiso 1 1 calc R U . . .
C22_4 C 0.1361(10) 0.0457(3) 0.3880(9) 0.065(5) Uani 1 1 d G U . . .
H22_4 H 0.134960 0.009438 0.391292 0.078 Uiso 1 1 calc R U . . .
C23_4 C 0.2155(8) 0.0726(5) 0.4411(8) 0.062(4) Uani 1 1 d G U . . .
H23_4 H 0.268628 0.054745 0.480642 0.075 Uiso 1 1 calc R U . . .
C24_4 C 0.2173(7) 0.1257(5) 0.4362(8) 0.044(3) Uani 1 1 d G U . . .
O6_4 O 0.1833(8) 0.1914(4) 0.7384(9) 0.044(3) Uani 1 1 d . U . . .
N5_4 N 0.0944(8) 0.4111(3) 0.9271(8) 0.048(3) Uani 1 1 d G U . . .
C25_4 C 0.0105(7) 0.3951(4) 0.8618(8) 0.052(4) Uani 1 1 d G U . . .
H25_4 H -0.033652 0.419661 0.827075 0.063 Uiso 1 1 calc R U . . .
C26_4 C -0.0087(7) 0.3432(5) 0.8474(8) 0.052(4) Uani 1 1 d G U . . .
H26_4 H -0.066017 0.332223 0.802754 0.063 Uiso 1 1 calc R U . . .
C27_4 C 0.0559(9) 0.3073(3) 0.8982(10) 0.055(4) Uani 1 1 d G U . . .
C28_4 C 0.1398(9) 0.3233(4) 0.9635(9) 0.065(5) Uani 1 1 d G U . . .
H28_4 H 0.183992 0.298727 0.998216 0.077 Uiso 1 1 calc R U . . .
C29_4 C 0.1590(7) 0.3752(5) 0.9779(8) 0.064(5) Uani 1 1 d G U . . .
H29_4 H 0.216358 0.386165 1.022538 0.077 Uiso 1 1 calc R U . . .
C30_4 C 0.0409(16) 0.2509(8) 0.8784(17) 0.062(4) Uani 1 1 d . U . . .
C31_4 C 0.1156(11) 0.1692(4) 0.8521(10) 0.054(4) Uani 1 1 d G U . . .
C32_4 C 0.0794(11) 0.1335(5) 0.8994(9) 0.061(4) Uani 1 1 d G U . . .
H32_4 H 0.054551 0.144424 0.946240 0.073 Uiso 1 1 calc R U . . .
C33_4 C 0.0797(11) 0.0818(4) 0.8782(9) 0.067(5) Uani 1 1 d G U . . .
H33_4 H 0.054939 0.057387 0.910522 0.080 Uiso 1 1 calc R U . . .
C34_4 C 0.1161(11) 0.0658(3) 0.8096(10) 0.062(5) Uani 1 1 d G U . . .
H34_4 H 0.116213 0.030484 0.795139 0.075 Uiso 1 1 calc R U . . .
C35_4 C 0.1522(10) 0.1015(4) 0.7623(8) 0.049(4) Uani 1 1 d G U . . .
H35_4 H 0.177100 0.090618 0.715473 0.059 Uiso 1 1 calc R U . . .
C36_4 C 0.1520(10) 0.1532(4) 0.7835(9) 0.047(4) Uani 1 1 d G U . . .
O5_4 O -0.0402(11) 0.2343(6) 0.8542(12) 0.075(4) Uani 1 1 d . U . . .
C37_4 C 0.4236(6) 0.1791(5) 0.7252(8) 0.051(4) Uani 1 1 d G U . . .
C38_4 C 0.4047(7) 0.1665(5) 0.6333(8) 0.046(4) Uani 1 1 d G U . . .
H38_4 H 0.455729 0.161882 0.609013 0.055 Uiso 1 1 calc R U . . .
C39_4 C 0.3110(8) 0.1606(5) 0.5770(6) 0.048(4) Uani 1 1 d G U . . .
C40_4 C 0.2363(6) 0.1673(5) 0.6125(8) 0.044(4) Uani 1 1 d G U . . .
H40_4 H 0.172277 0.163273 0.574008 0.053 Uiso 1 1 calc R U . . .
C41_4 C 0.2552(7) 0.1799(5) 0.7044(8) 0.045(4) Uani 1 1 d G U . . .
C42_4 C 0.3489(8) 0.1858(5) 0.7608(6) 0.044(4) Uani 1 1 d G U . . .
H42_4 H 0.361787 0.194406 0.823618 0.052 Uiso 1 1 calc R U . . .
O1_5^a O 0.5008(12) 0.3093(8) 0.7668(17) 0.097(6) Uani 0.733(18) 1 d D U P A 1
N1_5^a N 0.3689(11) 0.3589(6) 0.6974(18) 0.093(5) Uani 0.733(18) 1 d D U P A 1
C1_5^a C 0.4626(11) 0.3510(7) 0.7454(19) 0.098(6) Uani 0.733(18) 1 d D U P A 1
H1_5^a H 0.501598 0.380519 0.763854 0.117 Uiso 0.733(18) 1 calc R U P A 1
C2_5^a C 0.3013(13) 0.3168(8) 0.672(3) 0.093(5) Uani 0.733(18) 1 d D U P A 1
H2A_5^a H 0.238025 0.330151 0.638411 0.139 Uiso 0.733(18) 1 calc R U P A 1
H2B_5^a H 0.321747 0.292428 0.634025 0.139 Uiso 0.733(18) 1 calc R U P A 1
H2C_5^a H 0.298532 0.299578 0.728187 0.139 Uiso 0.733(18) 1 calc R U P A 1
C3_5^a C 0.3333(18) 0.4102(7) 0.670(3) 0.093(5) Uani 0.733(18) 1 d D U P A 1
H3A_5^a H 0.264906 0.408668 0.636009 0.140 Uiso 0.733(18) 1 calc R U P A 1
H3B_5^a H 0.343861 0.431731 0.724179 0.140 Uiso 0.733(18) 1 calc R U P A 1
H3C_5^a H 0.367161 0.424847 0.630006 0.140 Uiso 0.733(18) 1 calc R U P A 1
O1_5^b O 0.488(3) 0.3199(18) 0.632(4) 0.100(8) Uani 0.267(18) 1 d D U P A 2
N1_5^b N 0.351(2) 0.3589(12) 0.640(3) 0.094(5) Uani 0.267(18) 1 d D U P A 2
C1_5^b C 0.433(3) 0.3564(15) 0.617(4) 0.098(7) Uani 0.267(18) 1 d D U P A 2
H1A_5^b H 0.449059 0.385409 0.587726 0.118 Uiso 0.267(18) 1 calc R U P A 2
C2_5^b C 0.320(4) 0.3167(18) 0.685(5) 0.093(5) Uani 0.267(18) 1 d D U P A 2
H2D_5^b H 0.259958 0.325788 0.695242 0.139 Uiso 0.267(18) 1 calc R U P A 2
H2E_5^b H 0.310549 0.286175 0.646021 0.139 Uiso 0.267(18) 1 calc R U P A 2
H2F_5^b H 0.368763 0.309745 0.743833 0.139 Uiso 0.267(18) 1 calc R U P A 2
C3_5^b C 0.297(4) 0.4065(15) 0.628(6) 0.093(6) Uani 0.267(18) 1 d D U P A 2
H3D_5^b H 0.240636 0.401441 0.647289 0.140 Uiso 0.267(18) 1 calc R U P A 2
H3E_5^b H 0.337187 0.433377 0.665223 0.140 Uiso 0.267(18) 1 calc R U P A 2
H3F_5^b H 0.277124 0.416572 0.563141 0.140 Uiso 0.267(18) 1 calc R U P A 2
O1_6^a O 0.242(2) 0.6043(13) 0.641(2) 0.101(7) Uani 0.37 1 d D U P B 1
C1_6^a C 0.218(2) 0.6444(13) 0.693(3) 0.099(7) Uani 0.37 1 d D U P B 1
H1A_6^a H 0.183687 0.629852 0.733002 0.119 Uiso 0.37 1 calc R U P B 1
H1B_6^a H 0.174573 0.669047 0.650409 0.119 Uiso 0.37 1 calc R U P B 1
O2_6^a O 0.371(2) 0.6366(13) 0.810(2) 0.099(7) Uani 0.37 1 d D U P B 1
C2_6^a C 0.306(3) 0.6718(9) 0.750(3) 0.097(7) Uani 0.37 1 d D U P B 1
H2A_6^a H 0.337931 0.688357 0.709345 0.116 Uiso 0.37 1 calc R U P B 1
H2B_6^a H 0.288709 0.698807 0.786780 0.116 Uiso 0.37 1 calc R U P B 1
C3_6^a C 0.396(2) 0.5966(13) 0.758(3) 0.099(8) Uani 0.37 1 d D U P B 1
H3A_6^a H 0.438751 0.571921 0.800507 0.119 Uiso 0.37 1 calc R U P B 1
H3B_6^a H 0.429670 0.611103 0.717904 0.119 Uiso 0.37 1 calc R U P B 1
C4_6^a C 0.307(3) 0.5692(9) 0.701(3) 0.099(8) Uani 0.37 1 d D U P B 1
H4A_6^a H 0.324628 0.542162 0.664121 0.119 Uiso 0.37 1 calc R U P B 1
H4B_6^a H 0.275395 0.552620 0.741546 0.119 Uiso 0.37 1 calc R U P B 1
O1_6^b O 0.230(2) 0.6653(10) 0.710(3) 0.099(7) Uani 0.37 1 d D U P C 2
C1_6^b C 0.321(3) 0.6676(10) 0.779(3) 0.098(7) Uani 0.37 1 d D U P C 2
H1C_6^b H 0.317377 0.689977 0.829488 0.117 Uiso 0.37 1 calc R U P C 2
H1D_6^b H 0.368416 0.682522 0.752553 0.117 Uiso 0.37 1 calc R U P C 2
O2_6^b O 0.356(2) 0.5812(10) 0.743(3) 0.099(7) Uani 0.37 1 d D U P C 2
C2_6^b C 0.353(3) 0.6148(13) 0.815(2) 0.098(8) Uani 0.37 1 d D U P C 2
H2C_6^b H 0.416919 0.616799 0.861908 0.118 Uiso 0.37 1 calc R U P C 2
H2D_6^b H 0.308104 0.600875 0.845497 0.118 Uiso 0.37 1 calc R U P C 2
C3_6^b C 0.265(3) 0.5789(10) 0.674(3) 0.098(7) Uani 0.37 1 d D U P C 2
H3C_6^b H 0.218103 0.563978 0.699882 0.117 Uiso 0.37 1 calc R U P C 2
H3D_6^b H 0.269183 0.556495 0.622984 0.117 Uiso 0.37 1 calc R U P C 2
C4_6^b C 0.234(3) 0.6317(13) 0.637(2) 0.099(8) Uani 0.37 1 d D U P C 2
H4C_6^b H 0.278623 0.645629 0.607070 0.119 Uiso 0.37 1 calc R U P C 2
H4D_6^b H 0.169762 0.629721 0.590462 0.119 Uiso 0.37 1 calc R U P C 2

loop_
_atom_site_aniso_label
_atom_site_aniso_U_11
_atom_site_aniso_U_22
_atom_site_aniso_U_33
_atom_site_aniso_U_23
_atom_site_aniso_U_13
_atom_site_aniso_U_12
Pd1_1 0.0564(8) 0.0296(7) 0.0537(9) 0.0013(7) 0.0192(8) -0.0002(7)
Pd2_1 0.0604(8) 0.0195(7) 0.0630(10) -0.0008(6) 0.0290(8) 0.0018(6)
Pd3_1 0.0529(8) 0.0262(7) 0.0556(9) -0.0080(7) 0.0135(7) 0.0008(7)
Br4_2 0.0592(12) 0.0348(10) 0.0862(16) 0.0035(11) 0.0079(12) -0.0017(10)
Br5_2 0.0671(14) 0.0517(13) 0.0993(19) -0.0016(14) -0.0035(14) 0.0034(13)
Br6_2 0.0586(12) 0.0404(11) 0.128(2) -0.0060(14) 0.0360(14) 0.0020(11)
Br7_2 0.0654(12) 0.0352(10) 0.0770(15) -0.0020(10) 0.0382(12) -0.0035(9)
Br8_2 0.1058(17) 0.0489(12) 0.0692(14) -0.0146(12) 0.0429(14) -0.0093(14)
Br9_2 0.0664(12) 0.0329(9) 0.0573(12) -0.0020(9) 0.0191(10) -0.0004(10)
N1_3 0.067(7) 0.044(7) 0.074(7) 0.002(6) 0.028(7) 0.003(6)
C1_3 0.087(10) 0.056(9) 0.086(10) 0.012(9) 0.020(9) 0.000(9)
C2_3 0.083(10) 0.050(9) 0.089(10) 0.011(9) 0.013(9) 0.004(8)
C3_3 0.060(8) 0.041(7) 0.080(8) 0.000(7) 0.026(7) 0.009(7)
C4_3 0.077(9) 0.059(9) 0.090(10) -0.002(9) 0.025(9) 0.000(8)
C5_3 0.081(9) 0.060(9) 0.089(10) -0.002(9) 0.022(9) 0.004(8)
O1_3 0.055(7) 0.044(7) 0.080(8) -0.008(6) 0.027(6) -0.004(5)
O2_3 0.053(6) 0.039(6) 0.058(7) 0.002(6) 0.015(6) -0.001(5)
N2_3 0.053(8) 0.040(7) 0.086(9) -0.008(7) 0.018(7) 0.001(6)
O3_3 0.043(6) 0.030(6) 0.069(7) 0.006(5) 0.023(6) 0.003(5)
O4_3 0.050(6) 0.044(6) 0.049(6) -0.004(5) 0.023(6) 0.004(5)
N4_3 0.050(7) 0.032(7) 0.061(8) 0.004(6) 0.024(6) 0.010(6)
O5_3 0.074(8) 0.053(7) 0.062(8) 0.000(6) 0.007(7) -0.006(6)
O6_3 0.060(7) 0.085(8) 0.053(7) 0.000(6) 0.026(6) -0.016(6)
N6_3 0.061(8) 0.038(7) 0.042(7) -0.004(6) 0.010(7) 0.004(6)
C6_3 0.052(7) 0.039(7) 0.076(7) -0.007(6) 0.027(7) -0.003(6)
C7_3 0.056(8) 0.036(7) 0.082(8) -0.002(7) 0.012(7) 0.001(7)
C8_3 0.048(8) 0.044(8) 0.089(10) 0.000(8) 0.012(8) -0.001(7)
C9_3 0.052(8) 0.038(8) 0.086(10) -0.004(8) 0.004(8) -0.001(7)
C10_3 0.052(8) 0.036(8) 0.083(10) -0.010(8) 0.018(8) 0.001(7)
C11_3 0.045(8) 0.044(8) 0.077(9) -0.006(8) 0.024(8) 0.006(7)
C12_3 0.049(7) 0.035(7) 0.068(8) -0.002(7) 0.023(7) -0.002(6)
N3_3 0.051(7) 0.029(6) 0.057(8) -0.006(6) 0.025(6) 0.010(6)
C13_3 0.054(8) 0.033(7) 0.055(8) 0.002(7) 0.039(7) 0.001(7)
C14_3 0.046(8) 0.031(7) 0.061(8) 0.005(7) 0.034(7) 0.010(6)
C15_3 0.044(7) 0.031(7) 0.055(7) 0.001(6) 0.029(6) 0.002(6)
C16_3 0.057(8) 0.032(7) 0.056(8) -0.004(7) 0.031(7) -0.003(7)
C17_3 0.057(8) 0.030(7) 0.056(8) 0.008(7) 0.032(7) 0.001(7)
C18_3 0.044(6) 0.031(6) 0.063(7) 0.005(6) 0.024(6) 0.003(5)
C19_3 0.052(7) 0.036(7) 0.052(7) 0.005(6) 0.027(6) 0.008(6)
C20_3 0.053(8) 0.038(8) 0.059(9) -0.005(7) 0.020(7) 0.002(7)
C21_3 0.050(8) 0.042(8) 0.054(9) 0.006(7) 0.020(7) 0.005(7)
C22_3 0.065(9) 0.040(8) 0.054(9) 0.007(7) 0.027(8) 0.011(7)
C23_3 0.064(8) 0.042(8) 0.046(8) -0.001(7) 0.021(7) -0.001(7)
C24_3 0.049(7) 0.034(7) 0.046(7) -0.002(6) 0.027(6) 0.005(6)
N5_3 0.053(7) 0.042(7) 0.046(7) 0.010(6) 0.017(7) -0.012(6)
C25_3 0.056(8) 0.046(8) 0.062(9) 0.003(8) 0.004(8) 0.001(7)
C26_3 0.062(9) 0.038(8) 0.064(9) -0.005(8) 0.007(8) -0.005(7)
C27_3 0.061(7) 0.036(7) 0.049(7) 0.000(6) 0.017(7) -0.007(6)
C28_3 0.056(8) 0.047(8) 0.051(8) 0.004(7) 0.021(7) 0.001(7)
C29_3 0.056(8) 0.045(8) 0.061(9) 0.002(7) 0.022(8) -0.005(7)
C31_3 0.063(8) 0.045(7) 0.052(8) 0.002(7) 0.025(7) -0.005(7)
C32_3 0.081(9) 0.053(9) 0.062(9) -0.013(8) 0.043(8) -0.009(8)
C33_3 0.090(10) 0.068(9) 0.083(10) -0.014(9) 0.039(9) -0.006(9)
C34_3 0.090(10) 0.068(10) 0.101(11) 0.010(9) 0.020(10) -0.005(9)
C35_3 0.073(9) 0.068(9) 0.076(10) 0.022(8) 0.027(8) -0.009(9)
C36_3 0.055(7) 0.058(8) 0.051(8) 0.002(7) 0.027(7) -0.008(7)
C30_3 0.068(7) 0.049(7) 0.051(7) -0.004(6) 0.012(6) -0.005(6)
C37_3 0.049(7) 0.038(7) 0.049(7) 0.003(6) 0.022(7) 0.005(6)
C38_3 0.048(8) 0.027(7) 0.057(8) 0.012(7) 0.018(7) -0.004(7)
C39_3 0.049(7) 0.028(6) 0.044(7) 0.007(6) 0.017(6) -0.002(6)
C40_3 0.042(8) 0.046(8) 0.039(8) -0.004(7) 0.018(7) -0.005(7)
C41_3 0.048(7) 0.065(8) 0.054(8) 0.001(7) 0.024(7) -0.009(7)
C42_3 0.060(8) 0.059(9) 0.053(9) 0.007(8) 0.013(8) -0.003(8)
O1_4 0.084(8) 0.058(7) 0.061(7) 0.002(6) 0.038(6) -0.002(6)
N2_4 0.054(7) 0.040(7) 0.063(8) 0.000(7) 0.029(7) 0.001(6)
O3_4 0.068(8) 0.041(6) 0.057(7) 0.015(6) -0.003(6) 0.008(6)
O4_4 0.049(6) 0.037(6) 0.054(7) -0.004(5) 0.016(6) 0.009(5)
N4_4 0.047(7) 0.035(7) 0.051(7) 0.012(6) 0.020(6) 0.000(6)
N1_4 0.056(6) 0.030(6) 0.056(7) -0.004(6) 0.020(6) -0.005(6)
C1_4 0.057(8) 0.040(8) 0.050(8) 0.003(7) 0.025(7) -0.006(7)
C2_4 0.064(8) 0.043(8) 0.053(8) -0.007(7) 0.026(7) 0.000(7)
C3_4 0.058(7) 0.043(7) 0.060(8) -0.005(6) 0.041(7) -0.009(6)
C4_4 0.070(9) 0.047(8) 0.062(9) 0.001(7) 0.038(8) -0.004(8)
C5_4 0.069(8) 0.047(8) 0.063(9) 0.006(7) 0.032(8) -0.003(8)
N6_4 0.062(8) 0.033(7) 0.071(8) -0.003(6) 0.037(7) -0.012(6)
C6_4 0.071(7) 0.054(7) 0.061(7) 0.003(6) 0.037(6) -0.003(6)
C7_4 0.048(7) 0.039(7) 0.058(8) 0.002(7) 0.025(7) 0.004(6)
C8_4 0.052(8) 0.046(8) 0.072(9) 0.005(8) 0.026(8) 0.007(7)
C9_4 0.059(8) 0.042(8) 0.061(9) 0.003(8) 0.020(8) 0.011(7)
C10_4 0.067(9) 0.031(8) 0.058(9) 0.005(7) 0.007(8) 0.004(7)
C11_4 0.050(8) 0.035(7) 0.055(8) 0.005(7) 0.015(7) 0.002(7)
C12_4 0.043(7) 0.036(7) 0.050(7) -0.004(6) 0.025(6) 0.002(6)
O2_4 0.045(6) 0.043(6) 0.069(7) -0.013(6) 0.011(6) -0.001(5)
N3_4 0.053(7) 0.034(7) 0.053(8) 0.000(6) 0.024(7) 0.009(6)
C13_4 0.051(8) 0.042(8) 0.054(8) 0.001(7) 0.026(7) 0.004(7)
C14_4 0.055(8) 0.044(8) 0.056(9) 0.001(7) 0.019(7) -0.002(7)
C15_4 0.048(7) 0.037(7) 0.052(7) 0.006(6) 0.017(7) -0.002(6)
C16_4 0.046(8) 0.036(7) 0.060(9) 0.002(7) 0.015(7) -0.006(7)
C17_4 0.050(8) 0.032(7) 0.062(9) 0.006(7) 0.015(7) 0.002(7)
C18_4 0.059(7) 0.039(6) 0.050(7) 0.013(6) 0.005(6) 0.001(6)
C19_4 0.052(7) 0.033(7) 0.048(7) 0.008(6) 0.022(6) 0.002(6)
C20_4 0.064(8) 0.038(8) 0.056(9) 0.010(7) 0.022(7) -0.006(7)
C21_4 0.069(9) 0.040(8) 0.052(9) 0.005(7) 0.022(8) -0.007(7)
C22_4 0.083(10) 0.048(9) 0.066(9) 0.000(8) 0.027(8) 0.000(8)
C23_4 0.074(9) 0.049(8) 0.066(9) 0.002(8) 0.024(8) 0.004(8)
C24_4 0.055(7) 0.034(7) 0.049(7) -0.003(6) 0.026(6) 0.005(6)
O6_4 0.047(6) 0.023(5) 0.066(7) -0.002(5) 0.026(6) -0.001(5)
N5_4 0.052(7) 0.035(6) 0.053(7) -0.017(6) 0.009(6) 0.003(6)
C25_4 0.053(8) 0.049(8) 0.049(8) -0.010(7) 0.007(7) 0.003(7)
C26_4 0.055(8) 0.042(8) 0.057(9) 0.001(7) 0.013(7) -0.002(7)
C27_4 0.060(8) 0.041(7) 0.066(8) 0.001(7) 0.023(7) -0.008(7)
C28_4 0.071(9) 0.039(8) 0.066(9) 0.002(8) -0.003(8) 0.006(8)
C29_4 0.067(9) 0.040(8) 0.066(9) -0.010(8) -0.005(8) 0.007(8)
C30_4 0.064(7) 0.043(7) 0.088(8) -0.005(7) 0.038(7) -0.010(6)
C31_4 0.068(8) 0.034(7) 0.067(8) -0.011(7) 0.031(7) -0.007(7)
C32_4 0.079(9) 0.047(8) 0.069(9) -0.007(8) 0.041(8) -0.013(8)
C33_4 0.079(9) 0.046(8) 0.081(10) -0.010(8) 0.036(8) -0.005(8)
C34_4 0.073(9) 0.039(8) 0.076(10) -0.010(8) 0.026(8) -0.010(8)
C35_4 0.065(8) 0.041(8) 0.051(8) 0.003(7) 0.032(7) -0.002(7)
C36_4 0.056(7) 0.033(7) 0.057(8) -0.007(6) 0.026(7) -0.003(6)
O5_4 0.071(8) 0.052(7) 0.106(8) -0.005(7) 0.036(7) -0.011(6)
C37_4 0.047(7) 0.037(7) 0.066(8) 0.002(7) 0.015(7) 0.001(6)
C38_4 0.043(7) 0.033(7) 0.066(9) -0.003(7) 0.023(7) 0.009(7)
C39_4 0.041(7) 0.034(7) 0.066(8) 0.001(7) 0.012(7) 0.007(6)
C40_4 0.037(7) 0.030(7) 0.066(9) -0.006(7) 0.017(7) 0.003(6)
C41_4 0.043(7) 0.031(7) 0.064(8) 0.002(6) 0.021(7) 0.005(6)
C42_4 0.049(7) 0.035(7) 0.054(8) -0.010(7) 0.026(7) 0.003(7)
O1_5^a 0.079(10) 0.084(11) 0.131(12) 0.004(10) 0.035(10) -0.002(9)
N1_5^a 0.086(9) 0.076(8) 0.121(10) -0.004(8) 0.035(8) -0.001(7)
C1_5^a 0.081(9) 0.081(9) 0.129(11) 0.001(9) 0.032(9) 0.000(8)
C2_5^a 0.085(9) 0.075(9) 0.120(11) -0.003(9) 0.036(9) -0.004(8)
C3_5^a 0.086(9) 0.074(9) 0.121(11) -0.002(9) 0.033(9) 0.000(8)
O1_5^b 0.089(13) 0.086(13) 0.124(14) -0.001(12) 0.033(12) -0.002(12)
N1_5^b 0.086(9) 0.076(8) 0.121(11) -0.003(9) 0.035(9) -0.002(7)
C1_5^b 0.088(11) 0.083(11) 0.124(12) -0.002(11) 0.033(10) -0.002(10)
C2_5^b 0.085(9) 0.075(9) 0.120(11) -0.003(9) 0.035(9) -0.003(8)
C3_5^b 0.086(9) 0.075(9) 0.121(11) -0.003(9) 0.034(9) -0.001(8)
O1_6^a 0.096(11) 0.097(12) 0.104(11) -0.002(9) 0.024(9) -0.004(10)
C1_6^a 0.095(10) 0.094(11) 0.103(11) 0.000(9) 0.025(9) -0.005(9)
O2_6^a 0.095(11) 0.096(11) 0.102(11) -0.003(9) 0.028(9) -0.007(9)
C2_6^a 0.094(11) 0.094(11) 0.100(11) -0.003(9) 0.027(9) -0.005(9)
C3_6^a 0.096(12) 0.098(12) 0.103(12) -0.003(10) 0.028(10) -0.008(10)
C4_6^a 0.095(11) 0.098(12) 0.102(11) -0.001(10) 0.028(10) -0.007(10)
O1_6^b 0.097(11) 0.094(11) 0.102(11) -0.002(9) 0.024(9) -0.005(9)
C1_6^b 0.094(11) 0.094(11) 0.102(11) -0.001(9) 0.026(9) -0.005(9)
O2_6^b 0.096(11) 0.097(11) 0.102(11) -0.005(9) 0.028(9) -0.009(9)
C2_6^b 0.095(11) 0.095(12) 0.102(11) -0.002(9) 0.027(10) -0.008(10)
C3_6^b 0.095(11) 0.095(12) 0.101(11) 0.001(9) 0.028(9) -0.006(10)
C4_6^b 0.096(11) 0.093(12) 0.103(12) 0.000(10) 0.023(10) -0.005(10)

loop_
_atom_type_symbol
_atom_type_description
_atom_type_scat_dispersion_real
_atom_type_scat_dispersion_imag
_atom_type_scat_source
C C 0.0033 0.0016 'International Tables Vol C Tables 4.2.6.8 and 6.1.1.4'
H H 0.0000 0.0000 'International Tables Vol C Tables 4.2.6.8 and 6.1.1.4'
N N 0.0061 0.0033 'International Tables Vol C Tables 4.2.6.8 and 6.1.1.4'
O O 0.0106 0.0060 'International Tables Vol C Tables 4.2.6.8 and 6.1.1.4'
Br Br -0.2901 2.4595 'International Tables Vol C Tables 4.2.6.8 and 6.1.1.4'
Pd Pd -0.9988 1.0072 'International Tables Vol C Tables 4.2.6.8 and 6.1.1.4'

loop_
_geom_angle_atom_site_label_1
_geom_angle_atom_site_label_2
_geom_angle_atom_site_label_3
_geom_angle
_geom_angle_site_symmetry_1
_geom_angle_site_symmetry_3
_geom_angle_publ_flag
N1_4 Pd1_1 N1_3 177.8(5) . . ?
N1_4 Pd1_1 Br4_2 89.5(4) . . ?
N1_3 Pd1_1 Br4_2 91.2(4) . . ?
N1_4 Pd1_1 Br5_2 89.2(4) . . ?
N1_3 Pd1_1 Br5_2 89.9(4) . . ?
Br4_2 Pd1_1 Br5_2 177.03(11) . . ?
N3_4 Pd2_1 N3_3 179.3(5) . . ?
N3_4 Pd2_1 Br6_2 89.4(3) . . ?
N3_3 Pd2_1 Br6_2 90.7(3) . . ?
N3_4 Pd2_1 Br7_2 90.3(3) . . ?
N3_3 Pd2_1 Br7_2 89.6(3) . . ?
Br6_2 Pd2_1 Br7_2 177.63(11) . . ?
N5_4 Pd3_1 N5_3 176.8(5) . . ?
N5_4 Pd3_1 Br8_2 88.2(4) . . ?
N5_3 Pd3_1 Br8_2 89.4(3) . . ?
N5_4 Pd3_1 Br9_2 92.2(4) . . ?
N5_3 Pd3_1 Br9_2 90.5(3) . . ?
Br8_2 Pd3_1 Br9_2 172.76(10) . . ?
C1_3 N1_3 C5_3 120.0 . . ?
C1_3 N1_3 Pd1_1 119.1(7) . . ?
C5_3 N1_3 Pd1_1 120.9(7) . . ?
N1_3 C1_3 C2_3 120.0 . . ?
N1_3 C1_3 H1_3 120.0 . . ?
C2_3 C1_3 H1_3 120.0 . . ?
C3_3 C2_3 C1_3 120.0 . . ?
C3_3 C2_3 H2A_3 120.0 . . ?
C1_3 C2_3 H2A_3 120.0 . . ?
C4_3 C3_3 C2_3 120.0 . . ?
C4_3 C3_3 C6_3 121.3(12) . . ?
C2_3 C3_3 C6_3 118.7(12) . . ?
C3_3 C4_3 C5_3 120.0 . . ?
C3_3 C4_3 H4A_3 120.0 . . ?
C5_3 C4_3 H4A_3 120.0 . . ?
C4_3 C5_3 N1_3 120.0 . . ?
C4_3 C5_3 H5_3 120.0 . . ?
N1_3 C5_3 H5_3 120.0 . . ?
C37_3 O2_3 C12_3 118.3(13) . . ?
C6_3 N2_3 C7_3 123.6(18) . . ?
C6_3 N2_3 H2_3 118.2 . . ?
C7_3 N2_3 H2_3 118.2 . . ?
C24_3 O4_3 C39_3 118.4(12) . . ?
C18_3 N4_3 C19_3 122.4(15) . . ?
C18_3 N4_3 H4_3 118.8 . . ?
C19_3 N4_3 H4_3 118.8 . . ?
C36_3 O6_3 C41_3 114.7(13) . . ?
C30_3 N6_3 C31_3 125.3(17) . . ?
C30_3 N6_3 H6_3 117.3 . . ?
C31_3 N6_3 H6_3 117.3 . . ?
O1_3 C6_3 N2_3 125.8(19) . . ?
O1_3 C6_3 C3_3 121.0(18) . . ?
N2_3 C6_3 C3_3 112.7(17) . . ?
C12_3 C7_3 C8_3 120.8(19) . . ?
C12_3 C7_3 N2_3 115.8(18) . . ?
C8_3 C7_3 N2_3 123.2(18) . . ?
C9_3 C8_3 C7_3 119(2) . . ?
C9_3 C8_3 H8_3 120.4 . . ?
C7_3 C8_3 H8_3 120.4 . . ?
C8_3 C9_3 C10_3 119.0(19) . . ?
C8_3 C9_3 H9_3 120.5 . . ?
C10_3 C9_3 H9_3 120.5 . . ?
C11_3 C10_3 C9_3 118.1(18) . . ?
C11_3 C10_3 H10_3 120.9 . . ?
C9_3 C10_3 H10_3 120.9 . . ?
C10_3 C11_3 C12_3 124.3(18) . . ?
C10_3 C11_3 H11_3 117.9 . . ?
C12_3 C11_3 H11_3 117.9 . . ?
C11_3 C12_3 O2_3 124.5(17) . . ?
C11_3 C12_3 C7_3 118.3(18) . . ?
O2_3 C12_3 C7_3 116.7(17) . . ?
C13_3 N3_3 C17_3 120.0 . . ?
C13_3 N3_3 Pd2_1 118.9(5) . . ?
C17_3 N3_3 Pd2_1 120.6(5) . . ?
C14_3 C13_3 N3_3 120.0 . . ?
C14_3 C13_3 H13_3 120.0 . . ?
N3_3 C13_3 H13_3 120.0 . . ?
C13_3 C14_3 C15_3 120.0 . . ?
C13_3 C14_3 H14_3 120.0 . . ?
C15_3 C14_3 H14_3 120.0 . . ?
C14_3 C15_3 C16_3 120.0 . . ?
C14_3 C15_3 C18_3 122.4(10) . . ?
C16_3 C15_3 C18_3 117.6(9) . . ?
C17_3 C16_3 C15_3 120.0 . . ?
C17_3 C16_3 H16_3 120.0 . . ?
C15_3 C16_3 H16_3 120.0 . . ?
C16_3 C17_3 N3_3 120.0 . . ?
C16_3 C17_3 H17_3 120.0 . . ?
N3_3 C17_3 H17_3 120.0 . . ?
O3_3 C18_3 N4_3 124.8(17) . . ?
O3_3 C18_3 C15_3 116.9(14) . . ?
N4_3 C18_3 C15_3 118.3(15) . . ?
C24_3 C19_3 C20_3 122.5(17) . . ?
C24_3 C19_3 N4_3 118.9(17) . . ?
C20_3 C19_3 N4_3 118.6(18) . . ?
C19_3 C20_3 C21_3 119.6(19) . . ?
C19_3 C20_3 H20_3 120.2 . . ?
C21_3 C20_3 H20_3 120.2 . . ?
C22_3 C21_3 C20_3 117.6(18) . . ?
C22_3 C21_3 H21_3 121.2 . . ?
C20_3 C21_3 H21_3 121.2 . . ?
C23_3 C22_3 C21_3 123.7(19) . . ?
C23_3 C22_3 H22_3 118.1 . . ?
C21_3 C22_3 H22_3 118.1 . . ?
C22_3 C23_3 C24_3 118.6(19) . . ?
C22_3 C23_3 H23_3 120.7 . . ?
C24_3 C23_3 H23_3 120.7 . . ?
O4_3 C24_3 C19_3 122.3(16) . . ?
O4_3 C24_3 C23_3 120.1(17) . . ?
C19_3 C24_3 C23_3 117.6(18) . . ?
C25_3 N5_3 C29_3 120.0 . . ?
C25_3 N5_3 Pd3_1 122.2(6) . . ?
C29_3 N5_3 Pd3_1 117.7(6) . . ?
N5_3 C25_3 C26_3 120.0 . . ?
N5_3 C25_3 H25_3 120.0 . . ?
C26_3 C25_3 H25_3 120.0 . . ?
C27_3 C26_3 C25_3 120.0 . . ?
C27_3 C26_3 H26_3 120.0 . . ?
C25_3 C26_3 H26_3 120.0 . . ?
C26_3 C27_3 C28_3 120.0 . . ?
C26_3 C27_3 C30_3 118.8(12) . . ?
C28_3 C27_3 C30_3 121.2(12) . . ?
C29_3 C28_3 C27_3 120.0 . . ?
C29_3 C28_3 H28_3 120.0 . . ?
C27_3 C28_3 H28_3 120.0 . . ?
C28_3 C29_3 N5_3 120.0 . . ?
C28_3 C29_3 H29_3 120.0 . . ?
N5_3 C29_3 H29_3 120.0 . . ?
C32_3 C31_3 C36_3 120.0 . . ?
C32_3 C31_3 N6_3 121.8(10) . . ?
C36_3 C31_3 N6_3 118.2(10) . . ?
C33_3 C32_3 C31_3 120.0 . . ?
C33_3 C32_3 H32_3 120.0 . . ?
C31_3 C32_3 H32_3 120.0 . . ?
C34_3 C33_3 C32_3 120.0 . . ?
C34_3 C33_3 H33_3 120.0 . . ?
C32_3 C33_3 H33_3 120.0 . . ?
C33_3 C34_3 C35_3 120.0 . . ?
C33_3 C34_3 H34_3 120.0 . . ?
C35_3 C34_3 H34_3 120.0 . . ?
C34_3 C35_3 C36_3 120.0 . . ?
C34_3 C35_3 H35_3 120.0 . . ?
C36_3 C35_3 H35_3 120.0 . . ?
O6_3 C36_3 C35_3 119.7(11) . . ?
O6_3 C36_3 C31_3 119.2(11) . . ?
C35_3 C36_3 C31_3 120.0 . . ?
O5_3 C30_3 N6_3 121(2) . . ?
O5_3 C30_3 C27_3 121.4(19) . . ?
N6_3 C30_3 C27_3 117.7(18) . . ?
O2_3 C37_3 C38_3 120.1(10) . . ?
O2_3 C37_3 C42_3 119.6(10) . . ?
C38_3 C37_3 C42_3 120.0 . . ?
C39_3 C38_3 C37_3 120.0 . . ?
C39_3 C38_3 H38_3 120.0 . . ?
C37_3 C38_3 H38_3 120.0 . . ?
O4_3 C39_3 C40_3 122.2(9) . . ?
O4_3 C39_3 C38_3 117.8(9) . . ?
C40_3 C39_3 C38_3 120.0 . . ?
C39_3 C40_3 C41_3 120.0 . . ?
C39_3 C40_3 H40_3 120.0 . . ?
C41_3 C40_3 H40_3 120.0 . . ?
O6_3 C41_3 C42_3 121.5(10) . . ?
O6_3 C41_3 C40_3 118.4(10) . . ?
C42_3 C41_3 C40_3 120.0 . . ?
C41_3 C42_3 C37_3 120.0 . . ?
C41_3 C42_3 H42_3 120.0 . . ?
C37_3 C42_3 H42_3 120.0 . . ?
C6_4 N2_4 C7_4 127.6(15) . . ?
C6_4 N2_4 H2A_4 116.2 . . ?
C7_4 N2_4 H2A_4 116.2 . . ?
C24_4 O4_4 C39_4 118.3(11) . . ?
C18_4 N4_4 C19_4 127.9(17) . . ?
C18_4 N4_4 H4_4 116.0 . . ?
C19_4 N4_4 H4_4 116.0 . . ?
C1_4 N1_4 C5_4 120.0 . . ?
C1_4 N1_4 Pd1_1 121.8(6) . . ?
C5_4 N1_4 Pd1_1 118.1(6) . . ?
N1_4 C1_4 C2_4 120.0 . . ?
N1_4 C1_4 H1_4 120.0 . . ?
C2_4 C1_4 H1_4 120.0 . . ?
C1_4 C2_4 C3_4 120.0 . . ?
C1_4 C2_4 H2_4 120.0 . . ?
C3_4 C2_4 H2_4 120.0 . . ?
C2_4 C3_4 C4_4 120.0 . . ?
C2_4 C3_4 C6_4 115.6(11) . . ?
C4_4 C3_4 C6_4 124.4(11) . . ?
C5_4 C4_4 C3_4 120.0 . . ?
C5_4 C4_4 H4A_4 120.0 . . ?
C3_4 C4_4 H4A_4 120.0 . . ?
C4_4 C5_4 N1_4 120.0 . . ?
C4_4 C5_4 H5_4 120.0 . . ?
N1_4 C5_4 H5_4 120.0 . . ?
C30_4 N6_4 C31_4 126.9(16) . . ?
C30_4 N6_4 H6_4 116.6 . . ?
C31_4 N6_4 H6_4 116.6 . . ?
O1_4 C6_4 N2_4 122.5(19) . . ?
O1_4 C6_4 C3_4 122.0(17) . . ?
N2_4 C6_4 C3_4 115.4(16) . . ?
C8_4 C7_4 C12_4 120.0 . . ?
C8_4 C7_4 N2_4 121.9(10) . . ?
C12_4 C7_4 N2_4 118.1(10) . . ?
C9_4 C8_4 C7_4 120.0 . . ?
C9_4 C8_4 H8_4 120.0 . . ?
C7_4 C8_4 H8_4 120.0 . . ?
C8_4 C9_4 C10_4 120.0 . . ?
C8_4 C9_4 H9_4 120.0 . . ?
C10_4 C9_4 H9_4 120.0 . . ?
C11_4 C10_4 C9_4 120.0 . . ?
C11_4 C10_4 H10_4 120.0 . . ?
C9_4 C10_4 H10_4 120.0 . . ?
C10_4 C11_4 C12_4 120.0 . . ?
C10_4 C11_4 H11_4 120.0 . . ?
C12_4 C11_4 H11_4 120.0 . . ?
O2_4 C12_4 C11_4 123.6(9) . . ?
O2_4 C12_4 C7_4 115.3(9) . . ?
C11_4 C12_4 C7_4 120.0 . . ?
C12_4 O2_4 C37_4 116.3(11) . . ?
C13_4 N3_4 C17_4 120.0 . . ?
C13_4 N3_4 Pd2_1 120.3(6) . . ?
C17_4 N3_4 Pd2_1 119.6(6) . . ?
N3_4 C13_4 C14_4 120.0 . . ?
N3_4 C13_4 H13_4 120.0 . . ?
C14_4 C13_4 H13_4 120.0 . . ?
C15_4 C14_4 C13_4 120.0 . . ?
C15_4 C14_4 H14_4 120.0 . . ?
C13_4 C14_4 H14_4 120.0 . . ?
C14_4 C15_4 C16_4 120.0 . . ?
C14_4 C15_4 C18_4 118.1(10) . . ?
C16_4 C15_4 C18_4 121.9(10) . . ?
C17_4 C16_4 C15_4 120.0 . . ?
C17_4 C16_4 H16_4 120.0 . . ?
C15_4 C16_4 H16_4 120.0 . . ?
C16_4 C17_4 N3_4 120.0 . . ?
C16_4 C17_4 H17_4 120.0 . . ?
N3_4 C17_4 H17_4 120.0 . . ?
O3_4 C18_4 N4_4 121.1(19) . . ?
O3_4 C18_4 C15_4 120.9(17) . . ?
N4_4 C18_4 C15_4 117.6(18) . . ?
C20_4 C19_4 C24_4 120.0 . . ?
C20_4 C19_4 N4_4 122.9(10) . . ?
C24_4 C19_4 N4_4 117.1(10) . . ?
C19_4 C20_4 C21_4 120.0 . . ?
C19_4 C20_4 H20_4 120.0 . . ?
C21_4 C20_4 H20_4 120.0 . . ?
C22_4 C21_4 C20_4 120.0 . . ?
C22_4 C21_4 H21_4 120.0 . . ?
C20_4 C21_4 H21_4 120.0 . . ?
C23_4 C22_4 C21_4 120.0 . . ?
C23_4 C22_4 H22_4 120.0 . . ?
C21_4 C22_4 H22_4 120.0 . . ?
C22_4 C23_4 C24_4 120.0 . . ?
C22_4 C23_4 H23_4 120.0 . . ?
C24_4 C23_4 H23_4 120.0 . . ?
O4_4 C24_4 C23_4 117.9(10) . . ?
O4_4 C24_4 C19_4 122.1(10) . . ?
C23_4 C24_4 C19_4 120.0 . . ?
C41_4 O6_4 C36_4 117.6(11) . . ?
C25_4 N5_4 C29_4 120.0 . . ?
C25_4 N5_4 Pd3_1 119.7(6) . . ?
C29_4 N5_4 Pd3_1 120.3(6) . . ?
C26_4 C25_4 N5_4 120.0 . . ?
C26_4 C25_4 H25_4 120.0 . . ?
N5_4 C25_4 H25_4 120.0 . . ?
C25_4 C26_4 C27_4 120.0 . . ?
C25_4 C26_4 H26_4 120.0 . . ?
C27_4 C26_4 H26_4 120.0 . . ?
C28_4 C27_4 C26_4 120.0 . . ?
C28_4 C27_4 C30_4 118.8(12) . . ?
C26_4 C27_4 C30_4 121.0(13) . . ?
C29_4 C28_4 C27_4 120.0 . . ?
C29_4 C28_4 H28_4 120.0 . . ?
C27_4 C28_4 H28_4 120.0 . . ?
C28_4 C29_4 N5_4 120.0 . . ?
C28_4 C29_4 H29_4 120.0 . . ?
N5_4 C29_4 H29_4 120.0 . . ?
O5_4 C30_4 N6_4 121.9(19) . . ?
O5_4 C30_4 C27_4 118.5(19) . . ?
N6_4 C30_4 C27_4 118.3(17) . . ?
C32_4 C31_4 C36_4 120.0 . . ?
C32_4 C31_4 N6_4 121.9(10) . . ?
C36_4 C31_4 N6_4 118.1(10) . . ?
C33_4 C32_4 C31_4 120.0 . . ?
C33_4 C32_4 H32_4 120.0 . . ?
C31_4 C32_4 H32_4 120.0 . . ?
C34_4 C33_4 C32_4 120.0 . . ?
C34_4 C33_4 H33_4 120.0 . . ?
C32_4 C33_4 H33_4 120.0 . . ?
C33_4 C34_4 C35_4 120.0 . . ?
C33_4 C34_4 H34_4 120.0 . . ?
C35_4 C34_4 H34_4 120.0 . . ?
C36_4 C35_4 C34_4 120.0 . . ?
C36_4 C35_4 H35_4 120.0 . . ?
C34_4 C35_4 H35_4 120.0 . . ?
O6_4 C36_4 C35_4 124.0(9) . . ?
O6_4 C36_4 C31_4 115.9(9) . . ?
C35_4 C36_4 C31_4 120.0 . . ?
C38_4 C37_4 C42_4 120.0 . . ?
C38_4 C37_4 O2_4 123.9(9) . . ?
C42_4 C37_4 O2_4 115.8(9) . . ?
C39_4 C38_4 C37_4 120.0 . . ?
C39_4 C38_4 H38_4 120.0 . . ?
C37_4 C38_4 H38_4 120.0 . . ?
O4_4 C39_4 C40_4 123.8(9) . . ?
O4_4 C39_4 C38_4 116.1(9) . . ?
C40_4 C39_4 C38_4 120.0 . . ?
C39_4 C40_4 C41_4 120.0 . . ?
C39_4 C40_4 H40_4 120.0 . . ?
C41_4 C40_4 H40_4 120.0 . . ?
O6_4 C41_4 C40_4 120.9(10) . . ?
O6_4 C41_4 C42_4 118.8(10) . . ?
C40_4 C41_4 C42_4 120.0 . . ?
C41_4 C42_4 C37_4 120.0 . . ?
C41_4 C42_4 H42_4 120.0 . . ?
C37_4 C42_4 H42_4 120.0 . . ?
C1_5^a N1_5^a C2_5^a 121.7(3) . . ?
C1_5^a N1_5^a C3_5^a 120.5(3) . . ?
C2_5^a N1_5^a C3_5^a 117.7(3) . . ?
O1_5^a C1_5^a N1_5^a 125.6(4) . . ?
O1_5^a C1_5^a H1_5^a 117.2 . . ?
N1_5^a C1_5^a H1_5^a 117.2 . . ?
N1_5^a C2_5^a H2A_5^a 109.5 . . ?
N1_5^a C2_5^a H2B_5^a 109.5 . . ?
H2A_5^a C2_5^a H2B_5^a 109.5 . . ?
N1_5^a C2_5^a H2C_5^a 109.5 . . ?
H2A_5^a C2_5^a H2C_5^a 109.5 . . ?
H2B_5^a C2_5^a H2C_5^a 109.5 . . ?
N1_5^a C3_5^a H3A_5^a 109.5 . . ?
N1_5^a C3_5^a H3B_5^a 109.5 . . ?
H3A_5^a C3_5^a H3B_5^a 109.5 . . ?
N1_5^a C3_5^a H3C_5^a 109.5 . . ?
H3A_5^a C3_5^a H3C_5^a 109.5 . . ?
H3B_5^a C3_5^a H3C_5^a 109.5 . . ?
C1_5^b N1_5^b C2_5^b 121.6(3) . . ?
C1_5^b N1_5^b C3_5^b 120.4(3) . . ?
C2_5^b N1_5^b C3_5^b 117.7(3) . . ?
O1_5^b C1_5^b N1_5^b 125.6(5) . . ?
O1_5^b C1_5^b H1A_5^b 117.2 . . ?
N1_5^b C1_5^b H1A_5^b 117.2 . . ?
N1_5^b C2_5^b H2D_5^b 109.5 . . ?
N1_5^b C2_5^b H2E_5^b 109.5 . . ?
H2D_5^b C2_5^b H2E_5^b 109.5 . . ?
N1_5^b C2_5^b H2F_5^b 109.5 . . ?
H2D_5^b C2_5^b H2F_5^b 109.5 . . ?
H2E_5^b C2_5^b H2F_5^b 109.5 . . ?
N1_5^b C3_5^b H3D_5^b 109.5 . . ?
N1_5^b C3_5^b H3E_5^b 109.5 . . ?
H3D_5^b C3_5^b H3E_5^b 109.5 . . ?
N1_5^b C3_5^b H3F_5^b 109.5 . . ?
H3D_5^b C3_5^b H3F_5^b 109.5 . . ?
H3E_5^b C3_5^b H3F_5^b 109.5 . . ?
C1_6^a O1_6^a C4_6^a 110.3(3) . . ?
O1_6^a C1_6^a C2_6^a 110.3(3) . . ?
O1_6^a C1_6^a H1A_6^a 109.6 . . ?
C2_6^a C1_6^a H1A_6^a 109.6 . . ?
O1_6^a C1_6^a H1B_6^a 109.6 . . ?
C2_6^a C1_6^a H1B_6^a 109.6 . . ?
H1A_6^a C1_6^a H1B_6^a 108.1 . . ?
C3_6^a O2_6^a C2_6^a 110.3(3) . . ?
O2_6^a C2_6^a C1_6^a 110.7(3) . . ?
O2_6^a C2_6^a H2A_6^a 109.5 . . ?
C1_6^a C2_6^a H2A_6^a 109.5 . . ?
O2_6^a C2_6^a H2B_6^a 109.5 . . ?
C1_6^a C2_6^a H2B_6^a 109.5 . . ?
H2A_6^a C2_6^a H2B_6^a 108.1 . . ?
O2_6^a C3_6^a C4_6^a 110.3(3) . . ?
O2_6^a C3_6^a H3A_6^a 109.6 . . ?
C4_6^a C3_6^a H3A_6^a 109.6 . . ?
O2_6^a C3_6^a H3B_6^a 109.6 . . ?
C4_6^a C3_6^a H3B_6^a 109.6 . . ?
H3A_6^a C3_6^a H3B_6^a 108.1 . . ?
O1_6^a C4_6^a C3_6^a 110.7(3) . . ?
O1_6^a C4_6^a H4A_6^a 109.5 . . ?
C3_6^a C4_6^a H4A_6^a 109.5 . . ?
O1_6^a C4_6^a H4B_6^a 109.5 . . ?
C3_6^a C4_6^a H4B_6^a 109.5 . . ?
H4A_6^a C4_6^a H4B_6^a 108.1 . . ?
C1_6^b O1_6^b C4_6^b 110.2(3) . . ?
O1_6^b C1_6^b C2_6^b 110.4(3) . . ?
O1_6^b C1_6^b H1C_6^b 109.6 . . ?
C2_6^b C1_6^b H1C_6^b 109.6 . . ?
O1_6^b C1_6^b H1D_6^b 109.6 . . ?
C2_6^b C1_6^b H1D_6^b 109.6 . . ?
H1C_6^b C1_6^b H1D_6^b 108.1 . . ?
C3_6^b O2_6^b C2_6^b 110.3(3) . . ?
O2_6^b C2_6^b C1_6^b 110.7(3) . . ?
O2_6^b C2_6^b H2C_6^b 109.5 . . ?
C1_6^b C2_6^b H2C_6^b 109.5 . . ?
O2_6^b C2_6^b H2D_6^b 109.5 . . ?
C1_6^b C2_6^b H2D_6^b 109.5 . . ?
H2C_6^b C2_6^b H2D_6^b 108.1 . . ?
O2_6^b C3_6^b C4_6^b 110.4(3) . . ?
O2_6^b C3_6^b H3C_6^b 109.6 . . ?
C4_6^b C3_6^b H3C_6^b 109.6 . . ?
O2_6^b C3_6^b H3D_6^b 109.6 . . ?
C4_6^b C3_6^b H3D_6^b 109.6 . . ?
H3C_6^b C3_6^b H3D_6^b 108.1 . . ?
O1_6^b C4_6^b C3_6^b 110.7(3) . . ?
O1_6^b C4_6^b H4C_6^b 109.5 . . ?
C3_6^b C4_6^b H4C_6^b 109.5 . . ?
O1_6^b C4_6^b H4D_6^b 109.5 . . ?
C3_6^b C4_6^b H4D_6^b 109.5 . . ?
H4C_6^b C4_6^b H4D_6^b 108.1 . . ?

loop_
_geom_bond_atom_site_label_1
_geom_bond_atom_site_label_2
_geom_bond_distance
_geom_bond_site_symmetry_2
_geom_bond_publ_flag
Pd1_1 N1_4 1.983(8) . ?
Pd1_1 N1_3 1.991(9) . ?
Pd1_1 Br4_2 2.413(3) . ?
Pd1_1 Br5_2 2.433(3) . ?
Pd2_1 N3_4 2.004(8) . ?
Pd2_1 N3_3 2.016(7) . ?
Pd2_1 Br6_2 2.413(2) . ?
Pd2_1 Br7_2 2.442(2) . ?
Pd3_1 N5_4 1.981(8) . ?
Pd3_1 N5_3 2.013(8) . ?
Pd3_1 Br8_2 2.432(3) . ?
Pd3_1 Br9_2 2.437(2) . ?
N1_3 C1_3 1.3900 . ?
N1_3 C5_3 1.3900 . ?
C1_3 C2_3 1.3900 . ?
C1_3 H1_3 0.9500 . ?
C2_3 C3_3 1.3900 . ?
C2_3 H2A_3 0.9500 . ?
C3_3 C4_3 1.3900 . ?
C3_3 C6_3 1.52(2) . ?
C4_3 C5_3 1.3900 . ?
C4_3 H4A_3 0.9500 . ?
C5_3 H5_3 0.9500 . ?
O1_3 C6_3 1.19(2) . ?
O2_3 C37_3 1.354(15) . ?
O2_3 C12_3 1.37(2) . ?
N2_3 C6_3 1.35(3) . ?
N2_3 C7_3 1.47(2) . ?
N2_3 H2_3 0.8800 . ?
O3_3 C18_3 1.24(2) . ?
O4_3 C24_3 1.36(2) . ?
O4_3 C39_3 1.372(15) . ?
N4_3 C18_3 1.27(2) . ?
N4_3 C19_3 1.45(2) . ?
N4_3 H4_3 0.8800 . ?
O5_3 C30_3 1.22(2) . ?
O6_3 C36_3 1.345(17) . ?
O6_3 C41_3 1.377(14) . ?
N6_3 C30_3 1.31(3) . ?
N6_3 C31_3 1.398(18) . ?
N6_3 H6_3 0.8800 . ?
C7_3 C12_3 1.37(3) . ?
C7_3 C8_3 1.41(3) . ?
C8_3 C9_3 1.36(3) . ?
C8_3 H8_3 0.9500 . ?
C9_3 C10_3 1.46(3) . ?
C9_3 H9_3 0.9500 . ?
C10_3 C11_3 1.32(3) . ?
C10_3 H10_3 0.9500 . ?
C11_3 C12_3 1.36(3) . ?
C11_3 H11_3 0.9500 . ?
N3_3 C13_3 1.3900 . ?
N3_3 C17_3 1.3900 . ?
C13_3 C14_3 1.3900 . ?
C13_3 H13_3 0.9500 . ?
C14_3 C15_3 1.3900 . ?
C14_3 H14_3 0.9500 . ?
C15_3 C16_3 1.3900 . ?
C15_3 C18_3 1.514(19) . ?
C16_3 C17_3 1.3900 . ?
C16_3 H16_3 0.9500 . ?
C17_3 H17_3 0.9500 . ?
C19_3 C24_3 1.37(3) . ?
C19_3 C20_3 1.37(3) . ?
C20_3 C21_3 1.44(3) . ?
C20_3 H20_3 0.9500 . ?
C21_3 C22_3 1.38(3) . ?
C21_3 H21_3 0.9500 . ?
C22_3 C23_3 1.34(3) . ?
C22_3 H22_3 0.9500 . ?
C23_3 C24_3 1.48(2) . ?
C23_3 H23_3 0.9500 . ?
N5_3 C25_3 1.3900 . ?
N5_3 C29_3 1.3900 . ?
C25_3 C26_3 1.3900 . ?
C25_3 H25_3 0.9500 . ?
C26_3 C27_3 1.3900 . ?
C26_3 H26_3 0.9500 . ?
C27_3 C28_3 1.3900 . ?
C27_3 C30_3 1.50(2) . ?
C28_3 C29_3 1.3900 . ?
C28_3 H28_3 0.9500 . ?
C29_3 H29_3 0.9500 . ?
C31_3 C32_3 1.3900 . ?
C31_3 C36_3 1.3900 . ?
C32_3 C33_3 1.3900 . ?
C32_3 H32_3 0.9500 . ?
C33_3 C34_3 1.3900 . ?
C33_3 H33_3 0.9500 . ?
C34_3 C35_3 1.3900 . ?
C34_3 H34_3 0.9500 . ?
C35_3 C36_3 1.3900 . ?
C35_3 H35_3 0.9500 . ?
C37_3 C38_3 1.3900 . ?
C37_3 C42_3 1.3900 . ?
C38_3 C39_3 1.3900 . ?
C38_3 H38_3 0.9500 . ?
C39_3 C40_3 1.3900 . ?
C40_3 C41_3 1.3900 . ?
C40_3 H40_3 0.9500 . ?
C41_3 C42_3 1.3900 . ?
C42_3 H42_3 0.9500 . ?
O1_4 C6_4 1.27(2) . ?
N2_4 C6_4 1.36(2) . ?
N2_4 C7_4 1.412(18) . ?
N2_4 H2A_4 0.8800 . ?
O3_4 C18_4 1.22(2) . ?
O4_4 C24_4 1.368(15) . ?
O4_4 C39_4 1.371(15) . ?
N4_4 C18_4 1.34(2) . ?
N4_4 C19_4 1.411(16) . ?
N4_4 H4_4 0.8800 . ?
N1_4 C1_4 1.3900 . ?
N1_4 C5_4 1.3900 . ?
C1_4 C2_4 1.3900 . ?
C1_4 H1_4 0.9500 . ?
C2_4 C3_4 1.3900 . ?
C2_4 H2_4 0.9500 . ?
C3_4 C4_4 1.3900 . ?
C3_4 C6_4 1.49(2) . ?
C4_4 C5_4 1.3900 . ?
C4_4 H4A_4 0.9500 . ?
C5_4 H5_4 0.9500 . ?
N6_4 C30_4 1.36(3) . ?
N6_4 C31_4 1.431(17) . ?
N6_4 H6_4 0.8800 . ?
C7_4 C8_4 1.3900 . ?
C7_4 C12_4 1.3900 . ?
C8_4 C9_4 1.3900 . ?
C8_4 H8_4 0.9500 . ?
C9_4 C10_4 1.3900 . ?
C9_4 H9_4 0.9500 . ?
C10_4 C11_4 1.3900 . ?
C10_4 H10_4 0.9500 . ?
C11_4 C12_4 1.3900 . ?
C11_4 H11_4 0.9500 . ?
C12_4 O2_4 1.375(15) . ?
O2_4 C37_4 1.412(15) . ?
N3_4 C13_4 1.3900 . ?
N3_4 C17_4 1.3900 . ?
C13_4 C14_4 1.3900 . ?
C13_4 H13_4 0.9500 . ?
C14_4 C15_4 1.3900 . ?
C14_4 H14_4 0.9500 . ?
C15_4 C16_4 1.3900 . ?
C15_4 C18_4 1.51(2) . ?
C16_4 C17_4 1.3900 . ?
C16_4 H16_4 0.9500 . ?
C17_4 H17_4 0.9500 . ?
C19_4 C20_4 1.3900 . ?
C19_4 C24_4 1.3900 . ?
C20_4 C21_4 1.3900 . ?
C20_4 H20_4 0.9500 . ?
C21_4 C22_4 1.3900 . ?
C21_4 H21_4 0.9500 . ?
C22_4 C23_4 1.3900 . ?
C22_4 H22_4 0.9500 . ?
C23_4 C24_4 1.3900 . ?
C23_4 H23_4 0.9500 . ?
O6_4 C41_4 1.358(13) . ?
O6_4 C36_4 1.375(14) . ?
N5_4 C25_4 1.3900 . ?
N5_4 C29_4 1.3900 . ?
C25_4 C26_4 1.3900 . ?
C25_4 H25_4 0.9500 . ?
C26_4 C27_4 1.3900 . ?
C26_4 H26_4 0.9500 . ?
C27_4 C28_4 1.3900 . ?
C27_4 C30_4 1.51(2) . ?
C28_4 C29_4 1.3900 . ?
C28_4 H28_4 0.9500 . ?
C29_4 H29_4 0.9500 . ?
C30_4 O5_4 1.22(2) . ?
C31_4 C32_4 1.3900 . ?
C31_4 C36_4 1.3900 . ?
C32_4 C33_4 1.3900 . ?
C32_4 H32_4 0.9500 . ?
C33_4 C34_4 1.3900 . ?
C33_4 H33_4 0.9500 . ?
C34_4 C35_4 1.3900 . ?
C34_4 H34_4 0.9500 . ?
C35_4 C36_4 1.3900 . ?
C35_4 H35_4 0.9500 . ?
C37_4 C38_4 1.3900 . ?
C37_4 C42_4 1.3900 . ?
C38_4 C39_4 1.3900 . ?
C38_4 H38_4 0.9500 . ?
C39_4 C40_4 1.3900 . ?
C40_4 C41_4 1.3900 . ?
C40_4 H40_4 0.9500 . ?
C41_4 C42_4 1.3900 . ?
C42_4 H42_4 0.9500 . ?
O1_5^a C1_5^a 1.225(3) . ?
N1_5^a C1_5^a 1.364(3) . ?
N1_5^a C2_5^a 1.452(3) . ?
N1_5^a C3_5^a 1.455(3) . ?
C1_5^a H1_5^a 0.9500 . ?
C2_5^a H2A_5^a 0.9800 . ?
C2_5^a H2B_5^a 0.9800 . ?
C2_5^a H2C_5^a 0.9800 . ?
C3_5^a H3A_5^a 0.9800 . ?
C3_5^a H3B_5^a 0.9800 . ?
C3_5^a H3C_5^a 0.9800 . ?
O1_5^b C1_5^b 1.224(3) . ?
N1_5^b C1_5^b 1.364(3) . ?
N1_5^b C2_5^b 1.453(3) . ?
N1_5^b C3_5^b 1.456(3) . ?
C1_5^b H1A_5^b 0.9500 . ?
C2_5^b H2D_5^b 0.9800 . ?
C2_5^b H2E_5^b 0.9800 . ?
C2_5^b H2F_5^b 0.9800 . ?
C3_5^b H3D_5^b 0.9800 . ?
C3_5^b H3E_5^b 0.9800 . ?
C3_5^b H3F_5^b 0.9800 . ?
O1_6^a C1_6^a 1.428(3) . ?
O1_6^a C4_6^a 1.433(3) . ?
C1_6^a C2_6^a 1.509(3) . ?
C1_6^a H1A_6^a 0.9900 . ?
C1_6^a H1B_6^a 0.9900 . ?
O2_6^a C3_6^a 1.428(3) . ?
O2_6^a C2_6^a 1.433(3) . ?
C2_6^a H2A_6^a 0.9900 . ?
C2_6^a H2B_6^a 0.9900 . ?
C3_6^a C4_6^a 1.509(3) . ?
C3_6^a H3A_6^a 0.9900 . ?
C3_6^a H3B_6^a 0.9900 . ?
C4_6^a H4A_6^a 0.9900 . ?
C4_6^a H4B_6^a 0.9900 . ?
O1_6^b C1_6^b 1.428(3) . ?
O1_6^b C4_6^b 1.434(3) . ?
C1_6^b C2_6^b 1.509(3) . ?
C1_6^b H1C_6^b 0.9900 . ?
C1_6^b H1D_6^b 0.9900 . ?
O2_6^b C3_6^b 1.428(3) . ?
O2_6^b C2_6^b 1.433(3) . ?
C2_6^b H2C_6^b 0.9900 . ?
C2_6^b H2D_6^b 0.9900 . ?
C3_6^b C4_6^b 1.509(3) . ?
C3_6^b H3C_6^b 0.9900 . ?
C3_6^b H3D_6^b 0.9900 . ?
C4_6^b H4C_6^b 0.9900 . ?
C4_6^b H4D_6^b 0.9900 . ?
